data_4035397
loop_
_publ_author_name
'Doering, Nicolle A.'
'Kou, Kevin G. M.'
'Norseeda, Krissada'
'Lee, Jack C.'
'Marth, Christopher J.'
'Gallego, Gary M.'
'Sarpong, Richmond'

_publ_section_title
;
 A Copper-Mediated Conjugate Addition Approach to Analogues of
 Aconitine-Type Diterpenoid Alkaloids.
;
_journal_issue 20
_journal_name_full 'The Journal of organic chemistry'
_journal_page_first 12911
_journal_page_last 12920
_journal_paper_doi 10.1021/acs.joc.8b01967
_journal_volume 83
_journal_year 2018
_chemical_formula_sum 'C28 H43 N O6 Si'
_chemical_formula_weight 517.72
_chemical_name_common ND1-064-B2
_chemical_name_systematic beta-10d
_space_group.centring_type primitive

_space_group_crystal_system monoclinic
_space_group_IT_number 14
_space_group_name_Hall '-P 2ybc'
_space_group_name_H-M_alt 'P 1 21/c 1'
_atom_sites_solution_hydrogens geom
_atom_sites_solution_primary iterative
_atom_sites_solution_secondary difmap
_audit_creation_method SHELXL-2014/7
_cell_angle_alpha 90
_cell_angle_beta 93.733(2)
_cell_angle_gamma 90
_cell_formula_units_Z 4
_cell_length_a 16.0538(5)
_cell_length_b 15.9623(5)
_cell_length_c 11.2628(3)
_cell_measurement_reflns_used 9117
_cell_measurement_temperature 100(2)
_cell_measurement_theta_max 68.29
_cell_measurement_theta_min 2.76
_cell_volume 2880.03(15)
_computing_cell_refinement 'Bruker SAINT'
_computing_data_collection 'Bruker APEX2'
_computing_data_reduction 'Bruker SAINT'
_computing_molecular_graphics ORTEP-32
_computing_publication_material WinGX
_computing_structure_refinement SHELXL-2014
_computing_structure_solution SHELXT-2014
_diffrn_ambient_temperature 100(2)
_diffrn_detector_area_resol_mean 8.366
_diffrn_measured_fraction_theta_full 0.999
_diffrn_measured_fraction_theta_max 0.998
_diffrn_measurement_device_type 'Bruker APEX-II CCD'
_diffrn_measurement_method '\f and \w scans'
_diffrn_radiation_type CuK\a
_diffrn_radiation_wavelength 1.54178
_diffrn_reflns_av_R_equivalents 0.0457
_diffrn_reflns_av_unetI/netI 0.0197
_diffrn_reflns_Laue_measured_fraction_full 0.999
_diffrn_reflns_Laue_measured_fraction_max 0.998
_diffrn_reflns_limit_h_max 19
_diffrn_reflns_limit_h_min -19
_diffrn_reflns_limit_k_max 19
_diffrn_reflns_limit_k_min -19
_diffrn_reflns_limit_l_max 13
_diffrn_reflns_limit_l_min -11
_diffrn_reflns_number 80807
_diffrn_reflns_point_group_measured_fraction_full 0.999
_diffrn_reflns_point_group_measured_fraction_max 0.998
_diffrn_reflns_theta_full 67.000
_diffrn_reflns_theta_max 68.357
_diffrn_reflns_theta_min 2.758
_diffrn_source 'microfocus rotating anode'
_exptl_absorpt_coefficient_mu 1.043
_exptl_absorpt_correction_T_max 0.929
_exptl_absorpt_correction_T_min 0.782
_exptl_absorpt_correction_type multi-scan
_exptl_absorpt_process_details SADABS
_exptl_crystal_colour colorless
_exptl_crystal_density_diffrn 1.194
_exptl_crystal_description blade
_exptl_crystal_F_000 1120
_exptl_crystal_size_max 0.060
_exptl_crystal_size_mid 0.040
_exptl_crystal_size_min 0.020
_refine_diff_density_max 0.435
_refine_diff_density_min -0.364
_refine_diff_density_rms 0.055
_refine_ls_extinction_method none
_refine_ls_goodness_of_fit_ref 1.078
_refine_ls_hydrogen_treatment constr
_refine_ls_matrix_type full
_refine_ls_number_parameters 333
_refine_ls_number_reflns 5282
_refine_ls_number_restraints 0
_refine_ls_restrained_S_all 1.078
_refine_ls_R_factor_all 0.0546
_refine_ls_R_factor_gt 0.0519
_refine_ls_shift/su_max 0.000
_refine_ls_shift/su_mean 0.000
_refine_ls_structure_factor_coef Fsqd
_refine_ls_weighting_details 'w=1/[\s^2^(Fo^2^)+(0.0574P)^2^+3.4105P] where P=(Fo^2^+2Fc^2^)/3'
_refine_ls_weighting_scheme calc
_refine_ls_wR_factor_gt 0.1338
_refine_ls_wR_factor_ref 0.1362
_reflns_Friedel_coverage 0.000
_reflns_number_gt 4944
_reflns_number_total 5282
_reflns_threshold_expression 'I > 2\s(I)'
_cod_data_source_file jo8b01967_si_002.cif
_cod_data_source_block beta-10d
_cod_original_sg_symbol_H-M 'P 21/c'
_cod_database_code 4035397
_shelx_shelxl_version_number 2014/7
_shelx_space_group_comment
; 
The symmetry employed for this shelxl refinement is uniquely defined 
by the following loop, which should always be used as a source of 
symmetry information in preference to the above space-group names. 
They are only intended as comments. 
;
_shelx_estimated_absorpt_t_min 0.940
_shelx_estimated_absorpt_t_max 0.979

loop_
_space_group_symop_operation_xyz
'x, y, z'
'-x, y+1/2, -z+1/2'
'-x, -y, -z'
'x, -y-1/2, z-1/2'

loop_
_atom_site_label
_atom_site_type_symbol
_atom_site_fract_x
_atom_site_fract_y
_atom_site_fract_z
_atom_site_U_iso_or_equiv
_atom_site_adp_type
_atom_site_occupancy
_atom_site_site_symmetry_order
_atom_site_calc_flag
_atom_site_refinement_flags_posn
_atom_site_refinement_flags_adp
C1 C 0.41329(12) 0.55571(12) 0.38792(17) 0.0216(4) Uani 1 1 d . .
H1 H 0.4735 0.5630 0.4146 0.026 Uiso 1 1 calc R U
C2 C 0.38959(12) 0.62055(12) 0.28740(17) 0.0206(4) Uani 1 1 d . .
C3 C 0.44687(12) 0.69888(13) 0.30257(17) 0.0215(4) Uani 1 1 d . .
H3 H 0.5028 0.6847 0.2738 0.026 Uiso 1 1 calc R U
C4 C 0.41037(12) 0.77206(12) 0.22944(18) 0.0234(4) Uani 1 1 d . .
H4A H 0.4098 0.7579 0.1438 0.028 Uiso 1 1 calc R U
H4B H 0.4463 0.8220 0.2435 0.028 Uiso 1 1 calc R U
C5 C 0.32176(13) 0.79267(13) 0.26167(18) 0.0241(4) Uani 1 1 d . .
H5A H 0.3005 0.8412 0.2141 0.029 Uiso 1 1 calc R U
H5B H 0.3223 0.8081 0.3468 0.029 Uiso 1 1 calc R U
C6 C 0.26386(12) 0.71746(13) 0.23758(18) 0.0231(4) Uani 1 1 d . .
H6 H 0.2631 0.7049 0.1505 0.028 Uiso 1 1 calc R U
C7 C 0.29693(12) 0.63909(12) 0.30450(17) 0.0215(4) Uani 1 1 d . .
H7 H 0.2635 0.5900 0.2734 0.026 Uiso 1 1 calc R U
C8 C 0.29157(13) 0.64157(13) 0.44042(17) 0.0233(4) Uani 1 1 d . .
H8A H 0.2351 0.6248 0.4620 0.028 Uiso 1 1 calc R U
H8B H 0.3032 0.6988 0.4711 0.028 Uiso 1 1 calc R U
C9 C 0.35812(12) 0.57905(12) 0.49361(17) 0.0219(4) Uani 1 1 d . .
H9 H 0.3948 0.6110 0.5528 0.026 Uiso 1 1 calc R U
C10 C 0.39991(14) 0.46941(13) 0.34511(18) 0.0265(5) Uani 1 1 d . .
C11 C 0.40844(13) 0.58243(12) 0.16651(17) 0.0225(4) Uani 1 1 d . .
C12 C 0.35603(16) 0.52389(15) -0.0134(2) 0.0350(5) Uani 1 1 d . .
H12A H 0.3934 0.5585 -0.0582 0.053 Uiso 1 1 calc R U
H12B H 0.3032 0.5158 -0.0606 0.053 Uiso 1 1 calc R U
H12C H 0.3821 0.4693 0.0035 0.053 Uiso 1 1 calc R U
C13 C 0.53630(13) 0.75807(15) 0.45531(19) 0.0297(5) Uani 1 1 d . .
H13A H 0.5807 0.7176 0.4421 0.045 Uiso 1 1 calc R U
H13B H 0.5396 0.7750 0.5391 0.045 Uiso 1 1 calc R U
H13C H 0.5431 0.8074 0.4051 0.045 Uiso 1 1 calc R U
C14 C 0.17491(13) 0.73611(14) 0.2667(2) 0.0298(5) Uani 1 1 d . .
H14A H 0.1400 0.6853 0.2543 0.036 Uiso 1 1 calc R U
H14B H 0.1736 0.7532 0.3510 0.036 Uiso 1 1 calc R U
C15 C -0.02647(16) 0.74467(17) 0.1874(2) 0.0414(6) Uani 1 1 d . .
H15A H -0.0127 0.7010 0.1307 0.062 Uiso 1 1 calc R U
H15B H -0.0840 0.7635 0.1693 0.062 Uiso 1 1 calc R U
H15C H -0.0210 0.7220 0.2684 0.062 Uiso 1 1 calc R U
C16 C 0.03777(16) 0.88197(17) 0.0236(2) 0.0389(6) Uani 1 1 d . .
H16A H 0.0796 0.9264 0.0188 0.058 Uiso 1 1 calc R U
H16B H -0.0182 0.9057 0.0077 0.058 Uiso 1 1 calc R U
H16C H 0.0475 0.8386 -0.0356 0.058 Uiso 1 1 calc R U
C17 C 0.02426(17) 0.91676(15) 0.2894(2) 0.0379(6) Uani 1 1 d . .
C18 C 0.0279(3) 0.8769(2) 0.4135(2) 0.0635(9) Uani 1 1 d . .
H18A H 0.0852 0.8588 0.4355 0.095 Uiso 1 1 calc R U
H18B H -0.0095 0.8284 0.4128 0.095 Uiso 1 1 calc R U
H18C H 0.0105 0.9180 0.4715 0.095 Uiso 1 1 calc R U
C19 C -0.0642(2) 0.9524(2) 0.2631(3) 0.0617(9) Uani 1 1 d . .
H19A H -0.1050 0.9067 0.2632 0.093 Uiso 1 1 calc R U
H19B H -0.0676 0.9796 0.1849 0.093 Uiso 1 1 calc R U
H19C H -0.0763 0.9934 0.3243 0.093 Uiso 1 1 calc R U
C20 C 0.0867(2) 0.9886(2) 0.2847(3) 0.0644(9) Uani 1 1 d . .
H20A H 0.0733 1.0317 0.3424 0.097 Uiso 1 1 calc R U
H20B H 0.0836 1.0127 0.2046 0.097 Uiso 1 1 calc R U
H20C H 0.1432 0.9673 0.3043 0.097 Uiso 1 1 calc R U
C21 C 0.32392(12) 0.50518(12) 0.55920(17) 0.0211(4) Uani 1 1 d . .
C22 C 0.25132(13) 0.46303(13) 0.52034(18) 0.0249(4) Uani 1 1 d . .
H22 H 0.2223 0.4794 0.4479 0.030 Uiso 1 1 calc R U
C23 C 0.22057(13) 0.39745(13) 0.58562(18) 0.0251(4) Uani 1 1 d . .
H23 H 0.1707 0.3696 0.5579 0.030 Uiso 1 1 calc R U
C24 C 0.26267(12) 0.37245(12) 0.69151(17) 0.0220(4) Uani 1 1 d . .
C25 C 0.33607(12) 0.41190(12) 0.73041(17) 0.0216(4) Uani 1 1 d . .
H25 H 0.3662 0.3939 0.8012 0.026 Uiso 1 1 calc R U
C26 C 0.36546(12) 0.47832(12) 0.66474(17) 0.0209(4) Uani 1 1 d . .
H26 H 0.4153 0.5061 0.6927 0.025 Uiso 1 1 calc R U
C27 C 0.27508(14) 0.26968(13) 0.8464(2) 0.0290(5) Uani 1 1 d . .
H27A H 0.2463 0.2182 0.8707 0.035 Uiso 1 1 calc R U
H27B H 0.3292 0.2527 0.8164 0.035 Uiso 1 1 calc R U
C28 C 0.21815(15) 0.33879(16) 1.0082(2) 0.0362(5) Uani 1 1 d . .
H28A H 0.1792 0.3723 0.9572 0.054 Uiso 1 1 calc R U
H28B H 0.2344 0.3703 1.0807 0.054 Uiso 1 1 calc R U
H28C H 0.1910 0.2864 1.0294 0.054 Uiso 1 1 calc R U
N1 N 0.39184(15) 0.40285(12) 0.30911(19) 0.0417(5) Uani 1 1 d . .
O1 O 0.47797(9) 0.56817(10) 0.13868(13) 0.0308(4) Uani 1 1 d . .
O2 O 0.34021(9) 0.56554(10) 0.09809(13) 0.0282(3) Uani 1 1 d . .
O3 O 0.45712(9) 0.72050(9) 0.42558(12) 0.0240(3) Uani 1 1 d . .
O4 O 0.14303(9) 0.80181(10) 0.19110(15) 0.0336(4) Uani 1 1 d . .
O5 O 0.22589(9) 0.30869(9) 0.75244(13) 0.0262(3) Uani 1 1 d . .
O6 O 0.29040(9) 0.32045(10) 0.94611(13) 0.0303(3) Uani 1 1 d . .
Si1 Si 0.04615(3) 0.83483(4) 0.17546(5) 0.02507(16) Uani 1 1 d . .

loop_
_atom_site_aniso_label
_atom_site_aniso_U_11
_atom_site_aniso_U_22
_atom_site_aniso_U_33
_atom_site_aniso_U_23
_atom_site_aniso_U_13
_atom_site_aniso_U_12
C1 0.0248(10) 0.0226(10) 0.0177(9) 0.0006(8) 0.0027(8) 0.0028(8)
C2 0.0254(10) 0.0205(9) 0.0159(9) 0.0003(7) 0.0017(7) 0.0007(8)
C3 0.0238(10) 0.0245(10) 0.0165(9) -0.0007(8) 0.0027(7) -0.0007(8)
C4 0.0265(10) 0.0223(10) 0.0217(10) 0.0017(8) 0.0038(8) -0.0030(8)
C5 0.0295(11) 0.0209(10) 0.0221(10) 0.0029(8) 0.0036(8) 0.0024(8)
C6 0.0250(10) 0.0242(10) 0.0201(10) 0.0035(8) 0.0020(8) 0.0016(8)
C7 0.0231(10) 0.0214(9) 0.0201(10) 0.0008(8) 0.0018(7) -0.0011(8)
C8 0.0271(10) 0.0232(10) 0.0202(10) 0.0017(8) 0.0054(8) 0.0024(8)
C9 0.0267(10) 0.0220(10) 0.0173(9) 0.0000(8) 0.0041(8) 0.0014(8)
C10 0.0334(11) 0.0254(11) 0.0216(10) 0.0044(8) 0.0090(8) 0.0039(9)
C11 0.0277(10) 0.0207(9) 0.0191(10) 0.0011(8) 0.0012(8) -0.0001(8)
C12 0.0452(13) 0.0371(13) 0.0221(11) -0.0116(9) -0.0034(9) 0.0040(10)
C13 0.0277(11) 0.0368(12) 0.0246(11) -0.0041(9) 0.0003(8) -0.0058(9)
C14 0.0284(11) 0.0298(11) 0.0316(11) 0.0109(9) 0.0044(9) 0.0044(9)
C15 0.0357(13) 0.0419(14) 0.0468(15) -0.0044(12) 0.0028(11) -0.0092(11)
C16 0.0425(13) 0.0484(15) 0.0254(12) 0.0049(10) -0.0003(10) 0.0097(11)
C17 0.0559(15) 0.0305(12) 0.0283(12) -0.0007(10) 0.0103(11) 0.0057(11)
C18 0.114(3) 0.0520(17) 0.0252(13) -0.0024(12) 0.0123(15) 0.0219(18)
C19 0.070(2) 0.0571(19) 0.0602(19) 0.0010(15) 0.0234(16) 0.0290(16)
C20 0.085(2) 0.0450(17) 0.064(2) -0.0208(15) 0.0092(18) -0.0164(16)
C21 0.0275(10) 0.0208(9) 0.0156(9) -0.0020(7) 0.0055(7) 0.0032(8)
C22 0.0289(10) 0.0282(10) 0.0172(9) 0.0007(8) -0.0007(8) 0.0032(8)
C23 0.0244(10) 0.0265(10) 0.0241(10) -0.0033(8) -0.0002(8) -0.0015(8)
C24 0.0258(10) 0.0205(9) 0.0202(10) -0.0005(8) 0.0053(8) 0.0018(8)
C25 0.0253(10) 0.0236(10) 0.0162(9) 0.0003(8) 0.0030(7) 0.0046(8)
C26 0.0218(9) 0.0224(10) 0.0189(9) -0.0027(7) 0.0033(7) 0.0011(7)
C27 0.0327(11) 0.0249(11) 0.0295(11) 0.0070(9) 0.0019(9) 0.0011(9)
C28 0.0388(13) 0.0399(13) 0.0308(12) 0.0056(10) 0.0089(10) 0.0003(10)
N1 0.0639(14) 0.0249(11) 0.0386(12) -0.0020(9) 0.0208(10) 0.0010(9)
O1 0.0286(8) 0.0409(9) 0.0235(8) -0.0072(6) 0.0055(6) 0.0019(7)
O2 0.0312(8) 0.0322(8) 0.0210(7) -0.0076(6) -0.0012(6) 0.0007(6)
O3 0.0249(7) 0.0299(8) 0.0174(7) -0.0028(6) 0.0019(5) -0.0040(6)
O4 0.0274(8) 0.0354(9) 0.0382(9) 0.0148(7) 0.0039(7) 0.0056(6)
O5 0.0284(7) 0.0257(7) 0.0245(7) 0.0050(6) 0.0009(6) -0.0047(6)
O6 0.0311(8) 0.0370(8) 0.0228(8) 0.0059(6) 0.0018(6) 0.0002(6)
Si1 0.0239(3) 0.0279(3) 0.0234(3) 0.0000(2) 0.0010(2) 0.0024(2)

loop_
_atom_type_symbol
_atom_type_description
_atom_type_scat_dispersion_real
_atom_type_scat_dispersion_imag
_atom_type_scat_source
C C 0.0181 0.0091 'International Tables Vol C Tables 4.2.6.8 and 6.1.1.4'
H H 0.0000 0.0000 'International Tables Vol C Tables 4.2.6.8 and 6.1.1.4'
N N 0.0311 0.0180 'International Tables Vol C Tables 4.2.6.8 and 6.1.1.4'
O O 0.0492 0.0322 'International Tables Vol C Tables 4.2.6.8 and 6.1.1.4'
Si Si 0.2541 0.3302 'International Tables Vol C Tables 4.2.6.8 and 6.1.1.4'

loop_
_geom_angle_atom_site_label_1
_geom_angle_atom_site_label_2
_geom_angle_atom_site_label_3
_geom_angle
C10 C1 C2 111.06(16)
C10 C1 C9 113.10(17)
C2 C1 C9 105.58(15)
C10 C1 H1 109.0
C2 C1 H1 109.0
C9 C1 H1 109.0
C11 C2 C7 115.68(16)
C11 C2 C3 105.43(15)
C7 C2 C3 113.62(16)
C11 C2 C1 109.05(15)
C7 C2 C1 103.19(15)
C3 C2 C1 109.80(16)
O3 C3 C4 110.81(16)
O3 C3 C2 109.34(15)
C4 C3 C2 110.68(16)
O3 C3 H3 108.7
C4 C3 H3 108.7
C2 C3 H3 108.7
C3 C4 C5 111.60(16)
C3 C4 H4A 109.3
C5 C4 H4A 109.3
C3 C4 H4B 109.3
C5 C4 H4B 109.3
H4A C4 H4B 108.0
C4 C5 C6 110.68(16)
C4 C5 H5A 109.5
C6 C5 H5A 109.5
C4 C5 H5B 109.5
C6 C5 H5B 109.5
H5A C5 H5B 108.1
C14 C6 C5 112.17(17)
C14 C6 C7 110.74(16)
C5 C6 C7 111.40(16)
C14 C6 H6 107.4
C5 C6 H6 107.4
C7 C6 H6 107.4
C6 C7 C8 115.26(17)
C6 C7 C2 113.61(16)
C8 C7 C2 104.25(15)
C6 C7 H7 107.8
C8 C7 H7 107.8
C2 C7 H7 107.8
C7 C8 C9 106.58(15)
C7 C8 H8A 110.4
C9 C8 H8A 110.4
C7 C8 H8B 110.4
C9 C8 H8B 110.4
H8A C8 H8B 108.6
C21 C9 C8 115.25(16)
C21 C9 C1 115.13(16)
C8 C9 C1 105.50(15)
C21 C9 H9 106.8
C8 C9 H9 106.8
C1 C9 H9 106.8
N1 C10 C1 177.5(2)
O1 C11 O2 123.84(18)
O1 C11 C2 123.06(18)
O2 C11 C2 113.09(17)
O2 C12 H12A 109.5
O2 C12 H12B 109.5
H12A C12 H12B 109.5
O2 C12 H12C 109.5
H12A C12 H12C 109.5
H12B C12 H12C 109.5
O3 C13 H13A 109.5
O3 C13 H13B 109.5
H13A C13 H13B 109.5
O3 C13 H13C 109.5
H13A C13 H13C 109.5
H13B C13 H13C 109.5
O4 C14 C6 108.81(17)
O4 C14 H14A 109.9
C6 C14 H14A 109.9
O4 C14 H14B 109.9
C6 C14 H14B 109.9
H14A C14 H14B 108.3
Si1 C15 H15A 109.5
Si1 C15 H15B 109.5
H15A C15 H15B 109.5
Si1 C15 H15C 109.5
H15A C15 H15C 109.5
H15B C15 H15C 109.5
Si1 C16 H16A 109.5
Si1 C16 H16B 109.5
H16A C16 H16B 109.5
Si1 C16 H16C 109.5
H16A C16 H16C 109.5
H16B C16 H16C 109.5
C20 C17 C18 110.9(3)
C20 C17 C19 108.4(3)
C18 C17 C19 108.0(2)
C20 C17 Si1 110.30(19)
C18 C17 Si1 109.59(18)
C19 C17 Si1 109.6(2)
C17 C18 H18A 109.5
C17 C18 H18B 109.5
H18A C18 H18B 109.5
C17 C18 H18C 109.5
H18A C18 H18C 109.5
H18B C18 H18C 109.5
C17 C19 H19A 109.5
C17 C19 H19B 109.5
H19A C19 H19B 109.5
C17 C19 H19C 109.5
H19A C19 H19C 109.5
H19B C19 H19C 109.5
C17 C20 H20A 109.5
C17 C20 H20B 109.5
H20A C20 H20B 109.5
C17 C20 H20C 109.5
H20A C20 H20C 109.5
H20B C20 H20C 109.5
C22 C21 C26 117.69(18)
C22 C21 C9 123.11(18)
C26 C21 C9 119.20(18)
C23 C22 C21 121.16(19)
C23 C22 H22 119.4
C21 C22 H22 119.4
C22 C23 C24 120.06(19)
C22 C23 H23 120.0
C24 C23 H23 120.0
O5 C24 C25 124.16(18)
O5 C24 C23 115.97(18)
C25 C24 C23 119.87(18)
C24 C25 C26 119.34(18)
C24 C25 H25 120.3
C26 C25 H25 120.3
C21 C26 C25 121.86(19)
C21 C26 H26 119.1
C25 C26 H26 119.1
O6 C27 O5 113.91(17)
O6 C27 H27A 108.8
O5 C27 H27A 108.8
O6 C27 H27B 108.8
O5 C27 H27B 108.8
H27A C27 H27B 107.7
O6 C28 H28A 109.5
O6 C28 H28B 109.5
H28A C28 H28B 109.5
O6 C28 H28C 109.5
H28A C28 H28C 109.5
H28B C28 H28C 109.5
C11 O2 C12 114.21(17)
C13 O3 C3 112.00(15)
C14 O4 Si1 127.00(14)
C24 O5 C27 117.24(16)
C27 O6 C28 114.12(18)
O4 Si1 C15 109.73(11)
O4 Si1 C16 103.85(10)
C15 Si1 C16 111.70(12)
O4 Si1 C17 111.59(11)
C15 Si1 C17 110.02(12)
C16 Si1 C17 109.83(11)

loop_
_geom_bond_atom_site_label_1
_geom_bond_atom_site_label_2
_geom_bond_distance
C1 C10 1.471(3)
C1 C2 1.563(3)
C1 C9 1.574(3)
C1 H1 1.0000
C2 C11 1.539(3)
C2 C7 1.541(3)
C2 C3 1.555(3)
C3 O3 1.427(2)
C3 C4 1.524(3)
C3 H3 1.0000
C4 C5 1.527(3)
C4 H4A 0.9900
C4 H4B 0.9900
C5 C6 1.532(3)
C5 H5A 0.9900
C5 H5B 0.9900
C6 C14 1.515(3)
C6 C7 1.537(3)
C6 H6 1.0000
C7 C8 1.539(3)
C7 H7 1.0000
C8 C9 1.553(3)
C8 H8A 0.9900
C8 H8B 0.9900
C9 C21 1.513(3)
C9 H9 1.0000
C10 N1 1.141(3)
C11 O1 1.201(3)
C11 O2 1.325(2)
C12 O2 1.458(3)
C12 H12A 0.9800
C12 H12B 0.9800
C12 H12C 0.9800
C13 O3 1.425(2)
C13 H13A 0.9800
C13 H13B 0.9800
C13 H13C 0.9800
C14 O4 1.425(3)
C14 H14A 0.9900
C14 H14B 0.9900
C15 Si1 1.863(3)
C15 H15A 0.9800
C15 H15B 0.9800
C15 H15C 0.9800
C16 Si1 1.866(2)
C16 H16A 0.9800
C16 H16B 0.9800
C16 H16C 0.9800
C17 C20 1.525(4)
C17 C18 1.534(4)
C17 C19 1.541(4)
C17 Si1 1.881(2)
C18 H18A 0.9800
C18 H18B 0.9800
C18 H18C 0.9800
C19 H19A 0.9800
C19 H19B 0.9800
C19 H19C 0.9800
C20 H20A 0.9800
C20 H20B 0.9800
C20 H20C 0.9800
C21 C22 1.391(3)
C21 C26 1.392(3)
C22 C23 1.388(3)
C22 H22 0.9500
C23 C24 1.391(3)
C23 H23 0.9500
C24 O5 1.381(2)
C24 C25 1.382(3)
C25 C26 1.393(3)
C25 H25 0.9500
C26 H26 0.9500
C27 O6 1.393(3)
C27 O5 1.422(3)
C27 H27A 0.9900
C27 H27B 0.9900
C28 O6 1.423(3)
C28 H28A 0.9800
C28 H28B 0.9800
C28 H28C 0.9800
O4 Si1 1.6407(16)
